data_7126355
loop_
_publ_author_name
'Reddy, Angula Chandra Shekar'
'Ramachandran, Kuppan'
'Reddy, Palagulla Maheswar'
'Anbarasan, Pazhamalai'

_publ_section_title
;
 Rhodium-catalyzed Sommelet-Hauser type rearrangement of \a-diazoimines:
 synthesis of functionalized enamides.
;
_journal_issue 42
_journal_name_full 'Chemical communications (Cambridge, England)'
_journal_page_first 5649
_journal_page_last 5652
_journal_paper_doi 10.1039/d0cc00016g
_journal_volume 56
_journal_year 2020
_chemical_formula_sum 'C27 H30 N2 O3 S2'
_chemical_formula_weight 494.65
_space_group_crystal_system monoclinic
_space_group_IT_number 14
_space_group_name_Hall '-P 2ybc'
_space_group_name_H-M_alt 'P 1 21/c 1'
_atom_sites_solution_hydrogens mixed
_audit_creation_method SHELXL-2017/1
_audit_update_record
;
2019-11-28 deposited with the CCDC.	2020-04-06 downloaded from the CCDC.
;
_cell_angle_alpha 90
_cell_angle_beta 101.401(2)
_cell_angle_gamma 90
_cell_formula_units_Z 4
_cell_length_a 13.5570(9)
_cell_length_b 15.9431(9)
_cell_length_c 12.6454(8)
_cell_measurement_reflns_used 9935
_cell_measurement_temperature 293(2)
_cell_measurement_theta_max 22.6
_cell_measurement_theta_min 3.1
_cell_volume 2679.3(3)
_computing_cell_refinement 'APEX3/SAINT (Bruker, 2016)'
_computing_data_collection 'APEX3(Bruker, 2016)'
_computing_data_reduction 'SAINT/XPREP (Bruker, 2016)'
_computing_molecular_graphics 'ORTEP3 (Farrugia, 1997) and Mercury (Bruno et al., 2002)'
_computing_publication_material 'SHELXL-2017/1 (Sheldrick, 2017)'
_computing_structure_refinement 'SHELXL-2017/1 (Sheldrick, 2017)'
_computing_structure_solution 'SHELXT 2014/4 (Sheldrick, 2014)'
_diffrn_ambient_temperature 293(2)
_diffrn_measured_fraction_theta_full 0.996
_diffrn_measured_fraction_theta_max 0.996
_diffrn_measurement_device_type 'Bruker axs Kappa CMOS diffractometer'
_diffrn_measurement_method '\w and \f scan'
_diffrn_radiation_type MoK\a
_diffrn_radiation_wavelength 0.71073
_diffrn_reflns_av_R_equivalents 0.0714
_diffrn_reflns_av_unetI/netI 0.0382
_diffrn_reflns_Laue_measured_fraction_full 0.996
_diffrn_reflns_Laue_measured_fraction_max 0.996
_diffrn_reflns_limit_h_max 16
_diffrn_reflns_limit_h_min -16
_diffrn_reflns_limit_k_max 19
_diffrn_reflns_limit_k_min -18
_diffrn_reflns_limit_l_max 15
_diffrn_reflns_limit_l_min -15
_diffrn_reflns_number 42228
_diffrn_reflns_point_group_measured_fraction_full 0.996
_diffrn_reflns_point_group_measured_fraction_max 0.996
_diffrn_reflns_theta_full 25.082
_diffrn_reflns_theta_max 25.082
_diffrn_reflns_theta_min 2.980
_diffrn_source 'Sealed Tube'
_exptl_absorpt_coefficient_mu 0.228
_exptl_absorpt_correction_T_max 0.72
_exptl_absorpt_correction_T_min 0.68
_exptl_absorpt_correction_type multi-scan
_exptl_absorpt_process_details 'SADABS (Bruker, 2016/2)'
_exptl_crystal_colour brown
_exptl_crystal_density_diffrn 1.226
_exptl_crystal_description block
_exptl_crystal_F_000 1048
_exptl_crystal_size_max 0.300
_exptl_crystal_size_mid 0.200
_exptl_crystal_size_min 0.200
_refine_diff_density_max 0.403
_refine_diff_density_min -0.220
_refine_diff_density_rms 0.048
_refine_ls_extinction_coef 0.0077(17)
_refine_ls_extinction_expression Fc^*^=kFc[1+0.001xFc^2^\l^3^/sin(2\q)]^-1/4^
_refine_ls_extinction_method 'SHELXL-2017/1 (Sheldrick 2017)'
_refine_ls_goodness_of_fit_ref 1.066
_refine_ls_hydrogen_treatment mixed
_refine_ls_matrix_type full
_refine_ls_number_parameters 500
_refine_ls_number_reflns 4735
_refine_ls_number_restraints 387
_refine_ls_restrained_S_all 1.078
_refine_ls_R_factor_all 0.1161
_refine_ls_R_factor_gt 0.0605
_refine_ls_shift/su_max 0.001
_refine_ls_shift/su_mean 0.000
_refine_ls_structure_factor_coef Fsqd
_refine_ls_weighting_details 'w=1/[\s^2^(Fo^2^)+(0.0882P)^2^+1.7018P] where P=(Fo^2^+2Fc^2^)/3'
_refine_ls_weighting_scheme calc
_refine_ls_wR_factor_gt 0.1537
_refine_ls_wR_factor_ref 0.1988
_reflns_Friedel_coverage 0.000
_reflns_number_gt 2798
_reflns_number_total 4735
_reflns_threshold_expression 'I > 2\s(I)'
_cod_data_source_file d0cc00016g2.cif
_cod_data_source_block 1988
_cod_depositor_comments 'Adding full bibliography for 7126355.cif.'
_cod_original_sg_symbol_H-M 'P 21/c'
_cod_database_code 7126355
_shelx_shelxl_version_number 2017/1
_shelx_space_group_comment
;
The symmetry employed for this shelxl refinement is uniquely defined
by the following loop, which should always be used as a source of
symmetry information in preference to the above space-group names.
They are only intended as comments.
;
_shelx_estimated_absorpt_t_min 0.935
_shelx_estimated_absorpt_t_max 0.956

loop_
_space_group_symop_operation_xyz
'x, y, z'
'-x, y+1/2, -z+1/2'
'-x, -y, -z'
'x, -y-1/2, z-1/2'

loop_
_atom_site_label
_atom_site_type_symbol
_atom_site_fract_x
_atom_site_fract_y
_atom_site_fract_z
_atom_site_U_iso_or_equiv
_atom_site_adp_type
_atom_site_occupancy
_atom_site_site_symmetry_order
_atom_site_calc_flag
_atom_site_refinement_flags_posn
_atom_site_refinement_flags_adp
_atom_site_refinement_flags_occupancy
_atom_site_disorder_assembly
_atom_site_disorder_group
C1 C 0.4822(5) 0.3891(3) 0.5280(5) 0.139(2) Uani 1 1 d . U . . .
H1A H 0.448993 0.418606 0.577154 0.208 Uiso 1 1 calc R U . . .
H1B H 0.436963 0.382922 0.459778 0.208 Uiso 1 1 calc R U . . .
H1C H 0.540449 0.420168 0.518259 0.208 Uiso 1 1 calc R U . . .
C2 C 0.5142(4) 0.3037(3) 0.5733(5) 0.0933(14) Uani 1 1 d . U . . .
C3 C 0.5014(4) 0.2334(3) 0.5084(4) 0.0911(14) Uani 1 1 d . U . . .
H3 H 0.473301 0.239167 0.435459 0.109 Uiso 1 1 calc R U . . .
C4 C 0.5293(3) 0.1550(2) 0.5492(3) 0.0750(11) Uani 1 1 d . U . . .
H4 H 0.519898 0.108289 0.504187 0.090 Uiso 1 1 calc R U . . .
C5 C 0.5712(3) 0.1461(2) 0.6572(3) 0.0628(9) Uani 1 1 d . U . . .
C6 C 0.5839(4) 0.2162(3) 0.7233(4) 0.0855(13) Uani 1 1 d . U . . .
H6 H 0.611605 0.210967 0.796409 0.103 Uiso 1 1 calc R U . . .
C7 C 0.5552(4) 0.2935(3) 0.6800(5) 0.1022(15) Uani 1 1 d . U . . .
H7 H 0.563939 0.340347 0.724736 0.123 Uiso 1 1 calc R U . . .
C8 C 0.7617(3) 0.0227(2) 0.6110(3) 0.0654(10) Uani 1 1 d . U . . .
H8 H 0.830512 0.030228 0.616071 0.078 Uiso 1 1 calc R U . . .
C9 C 0.7129(3) 0.0009(3) 0.5156(3) 0.0725(11) Uani 1 1 d . U . . .
H9 H 0.642950 0.001041 0.501830 0.087 Uiso 1 1 calc R U . A 1
C10 C 0.7661(14) -0.0245(11) 0.4272(18) 0.056(4) Uani 0.60(3) 1 d . U P B 1
C11 C 0.7119(17) -0.0214(12) 0.326(2) 0.082(5) Uani 0.60(3) 1 d . U P B 1
H11 H 0.644578 -0.005535 0.314879 0.099 Uiso 0.60(3) 1 calc R U P B 1
C12 C 0.7571(12) -0.0427(12) 0.2359(11) 0.088(4) Uani 0.60(3) 1 d . U P B 1
H12 H 0.720417 -0.039169 0.165652 0.106 Uiso 0.60(3) 1 calc R U P B 1
C13 C 0.8548(12) -0.0679(12) 0.2557(12) 0.097(4) Uani 0.60(3) 1 d . U P B 1
H13 H 0.885374 -0.082199 0.198546 0.117 Uiso 0.60(3) 1 calc R U P B 1
C14 C 0.9092(9) -0.0726(11) 0.3607(12) 0.084(4) Uani 0.60(3) 1 d . U P B 1
H14 H 0.975728 -0.090718 0.374139 0.101 Uiso 0.60(3) 1 calc R U P B 1
C15 C 0.8654(11) -0.0511(10) 0.4417(13) 0.072(3) Uani 0.60(3) 1 d . U P B 1
H15 H 0.903070 -0.053929 0.511589 0.086 Uiso 0.60(3) 1 calc R U P B 1
C10' C 0.752(3) -0.0002(16) 0.419(3) 0.066(7) Uani 0.40(3) 1 d . U P B 2
C11' C 0.696(2) 0.0028(18) 0.312(2) 0.067(6) Uani 0.40(3) 1 d . U P B 2
H11' H 0.626506 0.010676 0.301729 0.080 Uiso 0.40(3) 1 calc R U P B 2
C12' C 0.7365(19) -0.0050(15) 0.2274(18) 0.087(6) Uani 0.40(3) 1 d . U P B 2
H12' H 0.697040 0.001031 0.158782 0.104 Uiso 0.40(3) 1 calc R U P B 2
C13' C 0.8388(15) -0.0223(18) 0.2392(15) 0.087(6) Uani 0.40(3) 1 d . U P B 2
H13' H 0.866098 -0.029006 0.177836 0.104 Uiso 0.40(3) 1 calc R U P B 2
C14' C 0.8959(12) -0.0292(19) 0.3316(15) 0.083(5) Uani 0.40(3) 1 d . U P B 2
H14' H 0.964048 -0.040774 0.337581 0.099 Uiso 0.40(3) 1 calc R U P B 2
C15' C 0.853(2) -0.0187(17) 0.4288(18) 0.082(6) Uani 0.40(3) 1 d . U P B 2
H15' H 0.893536 -0.024624 0.496905 0.099 Uiso 0.40(3) 1 calc R U P B 2
C16 C 0.8022(3) 0.0577(2) 0.8056(3) 0.0666(10) Uani 1 1 d D U . . .
C17 C 0.8389(6) -0.1088(4) 0.8575(6) 0.080(3) Uani 0.827(9) 1 d D U P C 5
C18 C 0.7898(5) -0.1592(4) 0.7786(6) 0.115(2) Uani 0.827(9) 1 d D U P C 5
H18 H 0.789981 -0.146073 0.707004 0.138 Uiso 0.827(9) 1 calc R U P C 5
C19 C 0.7394(6) -0.2296(4) 0.8019(8) 0.152(4) Uani 0.827(9) 1 d D U P C 5
H19 H 0.705835 -0.264035 0.747103 0.182 Uiso 0.827(9) 1 calc R U P C 5
C20 C 0.7399(6) -0.2475(5) 0.9070(9) 0.144(3) Uani 0.827(9) 1 d D U P C 5
H20 H 0.705941 -0.294572 0.924592 0.173 Uiso 0.827(9) 1 calc R U P C 5
C21 C 0.7889(7) -0.1979(6) 0.9854(8) 0.153(4) Uani 0.827(9) 1 d D U P C 5
H21 H 0.788879 -0.211341 1.056955 0.184 Uiso 0.827(9) 1 calc R U P C 5
C22 C 0.8396(6) -0.1269(4) 0.9622(5) 0.121(3) Uani 0.827(9) 1 d D U P C 5
H22 H 0.873176 -0.092523 1.017158 0.145 Uiso 0.827(9) 1 calc R U P C 5
S2 S 0.90526(19) -0.0180(2) 0.8284(3) 0.0769(7) Uani 0.827(9) 1 d D U P C 5
C17' C 0.857(2) -0.0996(15) 0.858(3) 0.074(16) Uani 0.173(9) 1 d D U P C 6
C18' C 0.889(2) -0.1642(19) 0.797(2) 0.132(13) Uani 0.173(9) 1 d D U P C 6
H18' H 0.936428 -0.154210 0.754914 0.158 Uiso 0.173(9) 1 calc R U P C 6
C19' C 0.847(3) -0.2438(17) 0.801(2) 0.153(16) Uani 0.173(9) 1 d D U P C 6
H19' H 0.867098 -0.287224 0.760523 0.184 Uiso 0.173(9) 1 calc R U P C 6
C20' C 0.776(3) -0.2589(17) 0.863(3) 0.128(15) Uani 0.173(9) 1 d D U P C 6
H20' H 0.748716 -0.312304 0.863898 0.154 Uiso 0.173(9) 1 calc R U P C 6
C21' C 0.745(2) -0.195(2) 0.923(3) 0.19(3) Uani 0.173(9) 1 d D U P C 6
H21' H 0.696923 -0.204841 0.965524 0.229 Uiso 0.173(9) 1 calc R U P C 6
C22' C 0.787(2) -0.1150(19) 0.920(3) 0.133(16) Uani 0.173(9) 1 d D U P C 6
H22' H 0.766308 -0.071645 0.960084 0.159 Uiso 0.173(9) 1 calc R U P C 6
S2' S 0.9133(15) -0.0016(14) 0.838(2) 0.156(11) Uani 0.173(9) 1 d D U P C 6
N1 N 0.7274(2) 0.03700(18) 0.7087(2) 0.0602(8) Uani 1 1 d . U . . .
N2 N 0.8480(13) 0.2027(8) 0.8769(12) 0.092(4) Uani 0.544(18) 1 d D U P C 3
O3 O 0.8491(14) 0.1737(12) 0.7052(15) 0.096(5) Uani 0.544(18) 1 d . U P C 3
C23 C 0.838(2) 0.1503(19) 0.790(2) 0.075(6) Uani 0.544(18) 1 d . U P C 3
C24 C 0.8585(15) 0.1686(13) 0.9903(12) 0.117(5) Uani 0.544(18) 1 d D U P C 3
H24A H 0.883461 0.111530 0.991375 0.140 Uiso 0.544(18) 1 calc R U P C 3
H24B H 0.908722 0.201624 1.037982 0.140 Uiso 0.544(18) 1 calc R U P C 3
C25 C 0.7669(16) 0.1687(12) 1.0327(16) 0.139(7) Uani 0.544(18) 1 d D U P C 3
H25A H 0.742689 0.225091 1.034702 0.209 Uiso 0.544(18) 1 calc R U P C 3
H25B H 0.780358 0.145796 1.104387 0.209 Uiso 0.544(18) 1 calc R U P C 3
H25C H 0.716982 0.135087 0.987271 0.209 Uiso 0.544(18) 1 calc R U P C 3
C26 C 0.8809(12) 0.2895(9) 0.8620(11) 0.112(5) Uani 0.544(18) 1 d D U P C 3
H26A H 0.846419 0.309403 0.791888 0.135 Uiso 0.544(18) 1 calc R U P C 3
H26B H 0.860488 0.324964 0.916222 0.135 Uiso 0.544(18) 1 calc R U P C 3
C27 C 0.9893(12) 0.2987(11) 0.8692(16) 0.204(8) Uani 0.544(18) 1 d D U P C 3
H27A H 1.024090 0.282386 0.939884 0.306 Uiso 0.544(18) 1 calc R U P C 3
H27B H 1.004645 0.356144 0.856367 0.306 Uiso 0.544(18) 1 calc R U P C 3
H27C H 1.010482 0.263601 0.816154 0.306 Uiso 0.544(18) 1 calc R U P C 3
N2' N 0.8839(13) 0.1798(11) 0.8946(16) 0.092(5) Uani 0.456(18) 1 d D U P C 4
O3' O 0.8883(17) 0.1619(16) 0.726(2) 0.115(7) Uani 0.456(18) 1 d . U P C 4
C23' C 0.861(2) 0.139(2) 0.811(3) 0.076(7) Uani 0.456(18) 1 d . U P C 4
C24' C 0.874(2) 0.149(2) 1.009(2) 0.192(15) Uani 0.456(18) 1 d D U P C 4
H24C H 0.865920 0.088255 1.012867 0.231 Uiso 0.456(18) 1 calc R U P C 4
H24D H 0.927181 0.168315 1.065916 0.231 Uiso 0.456(18) 1 calc R U P C 4
C25' C 0.7780(16) 0.1954(17) 1.001(2) 0.149(9) Uani 0.456(18) 1 d D U P C 4
H25D H 0.788910 0.253575 0.987902 0.224 Uiso 0.456(18) 1 calc R U P C 4
H25E H 0.754796 0.189841 1.068004 0.224 Uiso 0.456(18) 1 calc R U P C 4
H25F H 0.728334 0.173010 0.943461 0.224 Uiso 0.456(18) 1 calc R U P C 4
C26' C 0.9323(15) 0.2613(8) 0.8991(16) 0.130(7) Uani 0.456(18) 1 d D U P C 4
H26C H 0.973815 0.263997 0.844889 0.156 Uiso 0.456(18) 1 calc R U P C 4
H26D H 0.975622 0.268807 0.969267 0.156 Uiso 0.456(18) 1 calc R U P C 4
C27' C 0.8575(18) 0.3285(15) 0.880(2) 0.193(10) Uani 0.456(18) 1 d D U P C 4
H27D H 0.803045 0.312593 0.823042 0.290 Uiso 0.456(18) 1 calc R U P C 4
H27E H 0.888131 0.378925 0.860544 0.290 Uiso 0.456(18) 1 calc R U P C 4
H27F H 0.832077 0.338229 0.944925 0.290 Uiso 0.456(18) 1 calc R U P C 4
O1 O 0.6021(2) 0.04936(17) 0.8242(2) 0.0785(8) Uani 1 1 d . U . . .
O2 O 0.5534(2) -0.01453(15) 0.6442(2) 0.0744(8) Uani 1 1 d . U . . .
S1 S 0.60740(7) 0.04772(6) 0.71269(8) 0.0624(4) Uani 1 1 d . U . . .
H16 H 0.766(2) 0.0549(19) 0.863(2) 0.055(9) Uiso 1 1 d D . . . .

loop_
_atom_site_aniso_label
_atom_site_aniso_U_11
_atom_site_aniso_U_22
_atom_site_aniso_U_33
_atom_site_aniso_U_23
_atom_site_aniso_U_13
_atom_site_aniso_U_12
C1 0.186(6) 0.078(3) 0.178(6) 0.036(3) 0.096(5) 0.041(4)
C2 0.117(4) 0.069(3) 0.110(4) 0.011(3) 0.060(3) 0.015(2)
C3 0.113(4) 0.085(3) 0.083(3) 0.013(2) 0.040(3) 0.023(3)
C4 0.087(3) 0.072(3) 0.069(3) -0.008(2) 0.024(2) 0.007(2)
C5 0.065(2) 0.060(2) 0.069(2) -0.0110(17) 0.0281(19) -0.0062(16)
C6 0.110(3) 0.072(3) 0.077(3) -0.014(2) 0.023(2) -0.002(2)
C7 0.140(4) 0.059(3) 0.118(4) -0.019(3) 0.050(3) -0.001(3)
C8 0.062(2) 0.074(2) 0.064(2) -0.0060(18) 0.0213(19) -0.0047(18)
C9 0.062(2) 0.091(3) 0.067(2) -0.013(2) 0.019(2) -0.0010(19)
C10 0.052(7) 0.057(8) 0.057(6) -0.007(6) 0.009(5) -0.003(6)
C11 0.078(8) 0.092(10) 0.079(10) 0.002(7) 0.018(7) 0.000(7)
C12 0.096(8) 0.108(9) 0.059(5) -0.009(6) 0.015(5) -0.009(7)
C13 0.111(8) 0.102(9) 0.089(7) -0.027(7) 0.046(6) -0.015(7)
C14 0.079(6) 0.090(7) 0.089(7) -0.009(6) 0.033(5) -0.007(5)
C15 0.066(6) 0.077(7) 0.080(6) -0.013(5) 0.031(5) 0.008(5)
C10' 0.078(11) 0.060(12) 0.064(10) -0.006(9) 0.026(8) 0.013(8)
C11' 0.070(10) 0.089(12) 0.039(8) 0.006(8) 0.005(6) -0.004(9)
C12' 0.099(11) 0.092(11) 0.068(8) 0.006(8) 0.012(7) -0.001(9)
C13' 0.089(10) 0.110(12) 0.069(8) -0.019(8) 0.037(7) -0.018(9)
C14' 0.065(7) 0.116(12) 0.075(9) 0.001(8) 0.032(6) -0.001(8)
C15' 0.089(10) 0.091(12) 0.057(7) -0.011(8) -0.009(7) 0.019(10)
C16 0.070(2) 0.071(2) 0.061(2) -0.0026(18) 0.020(2) -0.0056(19)
C17 0.086(5) 0.073(4) 0.084(6) 0.007(4) 0.023(4) 0.018(3)
C18 0.143(6) 0.086(4) 0.120(5) -0.004(4) 0.032(4) -0.014(4)
C19 0.171(8) 0.099(5) 0.184(8) 0.002(5) 0.032(7) -0.019(5)
C20 0.152(7) 0.095(6) 0.208(9) 0.019(6) 0.093(7) 0.025(5)
C21 0.193(8) 0.153(7) 0.136(7) 0.045(6) 0.086(7) 0.019(6)
C22 0.168(8) 0.114(5) 0.091(5) 0.021(4) 0.050(5) 0.007(5)
S2 0.0617(11) 0.0936(13) 0.0755(12) 0.0043(10) 0.0141(9) 0.0049(9)
C17' 0.056(16) 0.09(2) 0.07(2) -0.010(13) 0.008(12) 0.010(12)
C18' 0.149(19) 0.130(17) 0.114(17) -0.007(13) 0.020(13) -0.006(14)
C19' 0.17(2) 0.14(2) 0.142(19) -0.012(14) 0.023(14) 0.001(14)
C20' 0.14(2) 0.108(19) 0.13(2) 0.001(14) 0.017(14) -0.012(14)
C21' 0.19(3) 0.19(3) 0.20(3) -0.007(15) 0.042(16) 0.002(15)
C22' 0.12(2) 0.13(2) 0.15(2) 0.015(14) 0.025(14) 0.007(13)
S2' 0.137(14) 0.172(15) 0.159(15) 0.031(10) 0.032(10) -0.026(9)
N1 0.0611(18) 0.0694(18) 0.0522(17) -0.0072(13) 0.0165(14) -0.0043(14)
N2 0.124(9) 0.067(6) 0.075(6) -0.009(5) 0.001(6) -0.007(5)
O3 0.123(11) 0.084(7) 0.084(6) 0.008(4) 0.024(7) -0.038(7)
C23 0.074(10) 0.066(8) 0.078(12) -0.005(7) -0.002(7) -0.010(7)
C24 0.111(11) 0.123(9) 0.106(9) -0.046(7) -0.003(8) -0.028(8)
C25 0.195(16) 0.122(12) 0.117(11) -0.026(9) 0.074(11) -0.043(10)
C26 0.132(10) 0.089(9) 0.110(8) -0.020(7) 0.008(7) 0.004(8)
C27 0.195(15) 0.150(12) 0.254(17) -0.010(11) 0.010(13) -0.088(12)
N2' 0.116(10) 0.076(8) 0.077(8) -0.014(6) 0.002(7) -0.014(7)
O3' 0.127(14) 0.092(8) 0.146(17) -0.033(10) 0.078(12) -0.027(9)
C23' 0.082(13) 0.074(11) 0.071(12) -0.008(9) 0.015(10) -0.012(9)
C24' 0.162(18) 0.180(18) 0.21(2) -0.038(12) -0.015(12) 0.007(12)
C25' 0.103(13) 0.176(18) 0.157(18) 0.037(13) -0.002(12) -0.036(12)
C26' 0.126(12) 0.093(9) 0.155(12) -0.009(8) -0.010(9) -0.023(9)
C27' 0.24(2) 0.129(15) 0.223(19) -0.011(14) 0.078(16) 0.034(14)
O1 0.0874(19) 0.0889(18) 0.0684(16) 0.0022(13) 0.0377(14) -0.0055(14)
O2 0.0735(17) 0.0623(15) 0.0897(19) -0.0129(13) 0.0220(14) -0.0177(13)
S1 0.0664(6) 0.0604(6) 0.0658(6) -0.0046(4) 0.0259(5) -0.0081(4)

loop_
_atom_type_symbol
_atom_type_description
_atom_type_scat_dispersion_real
_atom_type_scat_dispersion_imag
_atom_type_scat_source
C C 0.0033 0.0016 'International Tables Vol C Tables 4.2.6.8 and 6.1.1.4'
H H 0.0000 0.0000 'International Tables Vol C Tables 4.2.6.8 and 6.1.1.4'
N N 0.0061 0.0033 'International Tables Vol C Tables 4.2.6.8 and 6.1.1.4'
O O 0.0106 0.0060 'International Tables Vol C Tables 4.2.6.8 and 6.1.1.4'
S S 0.1246 0.1234 'International Tables Vol C Tables 4.2.6.8 and 6.1.1.4'

loop_
_geom_angle_atom_site_label_1
_geom_angle_atom_site_label_2
_geom_angle_atom_site_label_3
_geom_angle
_geom_angle_site_symmetry_1
_geom_angle_site_symmetry_3
_geom_angle_publ_flag
C2 C1 H1A 109.5 . . ?
C2 C1 H1B 109.5 . . ?
H1A C1 H1B 109.5 . . ?
C2 C1 H1C 109.5 . . ?
H1A C1 H1C 109.5 . . ?
H1B C1 H1C 109.5 . . ?
C7 C2 C3 118.1(4) . . ?
C7 C2 C1 120.9(5) . . ?
C3 C2 C1 121.0(5) . . ?
C4 C3 C2 121.5(4) . . ?
C4 C3 H3 119.3 . . ?
C2 C3 H3 119.3 . . ?
C3 C4 C5 119.5(4) . . ?
C3 C4 H4 120.2 . . ?
C5 C4 H4 120.2 . . ?
C4 C5 C6 119.5(4) . . ?
C4 C5 S1 121.1(3) . . ?
C6 C5 S1 119.3(3) . . ?
C7 C6 C5 119.4(4) . . ?
C7 C6 H6 120.3 . . ?
C5 C6 H6 120.3 . . ?
C2 C7 C6 122.0(4) . . ?
C2 C7 H7 119.0 . . ?
C6 C7 H7 119.0 . . ?
C9 C8 N1 130.8(4) . . ?
C9 C8 H8 114.6 . . ?
N1 C8 H8 114.6 . . ?
C8 C9 C10' 126.1(15) . . ?
C8 C9 C10 122.1(8) . . ?
C8 C9 H9 119.0 . . ?
C10 C9 H9 119.0 . . ?
C11 C10 C15 118(2) . . ?
C11 C10 C9 116.4(16) . . ?
C15 C10 C9 125.5(16) . . ?
C10 C11 C12 120.5(18) . . ?
C10 C11 H11 119.8 . . ?
C12 C11 H11 119.8 . . ?
C13 C12 C11 118.3(14) . . ?
C13 C12 H12 120.8 . . ?
C11 C12 H12 120.8 . . ?
C12 C13 C14 120.5(12) . . ?
C12 C13 H13 119.8 . . ?
C14 C13 H13 119.8 . . ?
C15 C14 C13 119.4(12) . . ?
C15 C14 H14 120.3 . . ?
C13 C14 H14 120.3 . . ?
C14 C15 C10 123.2(16) . . ?
C14 C15 H15 118.4 . . ?
C10 C15 H15 118.4 . . ?
C15' C10' C11' 116(3) . . ?
C15' C10' C9 117(3) . . ?
C11' C10' C9 126(3) . . ?
C12' C11' C10' 123(3) . . ?
C12' C11' H11' 118.7 . . ?
C10' C11' H11' 118.7 . . ?
C11' C12' C13' 120(2) . . ?
C11' C12' H12' 119.8 . . ?
C13' C12' H12' 119.8 . . ?
C14' C13' C12' 121.9(17) . . ?
C14' C13' H13' 119.1 . . ?
C12' C13' H13' 119.1 . . ?
C13' C14' C15' 119.2(16) . . ?
C13' C14' H14' 120.4 . . ?
C15' C14' H14' 120.4 . . ?
C10' C15' C14' 120(2) . . ?
C10' C15' H15' 120.2 . . ?
C14' C15' H15' 120.2 . . ?
N1 C16 C23' 120.0(12) . . ?
N1 C16 C23 106.6(10) . . ?
N1 C16 S2' 119.4(10) . . ?
N1 C16 S2 111.3(3) . . ?
N1 C16 H16 104.6(19) . . ?
C23' C16 H16 111(2) . . ?
C23 C16 H16 111(2) . . ?
S2' C16 H16 110(2) . . ?
S2 C16 H16 109.9(19) . . ?
C18 C17 C22 120.2(7) . . ?
C18 C17 S2 121.8(6) . . ?
C22 C17 S2 118.0(6) . . ?
C17 C18 C19 121.4(7) . . ?
C17 C18 H18 119.3 . . ?
C19 C18 H18 119.3 . . ?
C20 C19 C18 118.3(7) . . ?
C20 C19 H19 120.8 . . ?
C18 C19 H19 120.8 . . ?
C21 C20 C19 120.4(7) . . ?
C21 C20 H20 119.8 . . ?
C19 C20 H20 119.8 . . ?
C20 C21 C22 121.4(7) . . ?
C20 C21 H21 119.3 . . ?
C22 C21 H21 119.3 . . ?
C17 C22 C21 118.2(7) . . ?
C17 C22 H22 120.9 . . ?
C21 C22 H22 120.9 . . ?
C17 S2 C16 99.7(3) . . ?
C22' C17' C18' 120.2(12) . . ?
C22' C17' S2' 127(2) . . ?
C18' C17' S2' 113(2) . . ?
C19' C18' C17' 118.9(12) . . ?
C19' C18' H18' 120.5 . . ?
C17' C18' H18' 120.5 . . ?
C20' C19' C18' 120.7(12) . . ?
C20' C19' H19' 119.6 . . ?
C18' C19' H19' 119.6 . . ?
C19' C20' C21' 120.6(12) . . ?
C19' C20' H20' 119.7 . . ?
C21' C20' H20' 119.7 . . ?
C22' C21' C20' 118.7(12) . . ?
C22' C21' H21' 120.7 . . ?
C20' C21' H21' 120.7 . . ?
C17' C22' C21' 120.9(12) . . ?
C17' C22' H22' 119.5 . . ?
C21' C22' H22' 119.5 . . ?
C16 S2' C17' 97.8(14) . . ?
C8 N1 C16 118.1(3) . . ?
C8 N1 S1 122.5(2) . . ?
C16 N1 S1 118.4(2) . . ?
C23 N2 C26 116.9(17) . . ?
C23 N2 C24 121.3(16) . . ?
C26 N2 C24 118.9(13) . . ?
O3 C23 N2 122(3) . . ?
O3 C23 C16 121(2) . . ?
N2 C23 C16 117(2) . . ?
C25 C24 N2 115.1(16) . . ?
C25 C24 H24A 108.5 . . ?
N2 C24 H24A 108.5 . . ?
C25 C24 H24B 108.5 . . ?
N2 C24 H24B 108.5 . . ?
H24A C24 H24B 107.5 . . ?
C24 C25 H25A 109.5 . . ?
C24 C25 H25B 109.5 . . ?
H25A C25 H25B 109.5 . . ?
C24 C25 H25C 109.5 . . ?
H25A C25 H25C 109.5 . . ?
H25B C25 H25C 109.5 . . ?
C27 C26 N2 114.2(18) . . ?
C27 C26 H26A 108.7 . . ?
N2 C26 H26A 108.7 . . ?
C27 C26 H26B 108.7 . . ?
N2 C26 H26B 108.7 . . ?
H26A C26 H26B 107.6 . . ?
C26 C27 H27A 109.5 . . ?
C26 C27 H27B 109.5 . . ?
H27A C27 H27B 109.5 . . ?
C26 C27 H27C 109.5 . . ?
H27A C27 H27C 109.5 . . ?
H27B C27 H27C 109.5 . . ?
C23' N2' C26' 123(2) . . ?
C23' N2' C24' 125(2) . . ?
C26' N2' C24' 112(2) . . ?
N2' C23' O3' 121(3) . . ?
N2' C23' C16 122(3) . . ?
O3' C23' C16 117(3) . . ?
C25' C24' N2' 91.0(19) . . ?
C25' C24' H24C 113.5 . . ?
N2' C24' H24C 113.5 . . ?
C25' C24' H24D 113.5 . . ?
N2' C24' H24D 113.5 . . ?
H24C C24' H24D 110.8 . . ?
C24' C25' H25D 109.5 . . ?
C24' C25' H25E 109.5 . . ?
H25D C25' H25E 109.5 . . ?
C24' C25' H25F 109.5 . . ?
H25D C25' H25F 109.5 . . ?
H25E C25' H25F 109.5 . . ?
N2' C26' C27' 111(2) . . ?
N2' C26' H26C 109.5 . . ?
C27' C26' H26C 109.5 . . ?
N2' C26' H26D 109.5 . . ?
C27' C26' H26D 109.5 . . ?
H26C C26' H26D 108.1 . . ?
C26' C27' H27D 109.5 . . ?
C26' C27' H27E 109.5 . . ?
H27D C27' H27E 109.5 . . ?
C26' C27' H27F 109.5 . . ?
H27D C27' H27F 109.5 . . ?
H27E C27' H27F 109.5 . . ?
O2 S1 O1 119.61(16) . . ?
O2 S1 N1 107.61(15) . . ?
O1 S1 N1 105.99(16) . . ?
O2 S1 C5 108.18(17) . . ?
O1 S1 C5 108.36(16) . . ?
N1 S1 C5 106.36(16) . . ?

loop_
_geom_bond_atom_site_label_1
_geom_bond_atom_site_label_2
_geom_bond_distance
_geom_bond_site_symmetry_2
_geom_bond_publ_flag
C1 C2 1.506(6) . ?
C1 H1A 0.9600 . ?
C1 H1B 0.9600 . ?
C1 H1C 0.9600 . ?
C2 C7 1.364(7) . ?
C2 C3 1.379(6) . ?
C3 C4 1.377(6) . ?
C3 H3 0.9300 . ?
C4 C5 1.379(5) . ?
C4 H4 0.9300 . ?
C5 C6 1.386(5) . ?
C5 S1 1.749(4) . ?
C6 C7 1.374(6) . ?
C6 H6 0.9300 . ?
C7 H7 0.9300 . ?
C8 C9 1.304(5) . ?
C8 N1 1.422(4) . ?
C8 H8 0.9300 . ?
C9 C10' 1.43(4) . ?
C9 C10 1.50(2) . ?
C9 H9 0.9300 . ?
C10 C11 1.34(3) . ?
C10 C15 1.39(2) . ?
C11 C12 1.44(3) . ?
C11 H11 0.9300 . ?
C12 C13 1.36(2) . ?
C12 H12 0.9300 . ?
C13 C14 1.387(18) . ?
C13 H13 0.9300 . ?
C14 C15 1.327(17) . ?
C14 H14 0.9300 . ?
C15 H15 0.9300 . ?
C10' C15' 1.38(4) . ?
C10' C11' 1.42(5) . ?
C11' C12' 1.30(4) . ?
C11' H11' 0.9300 . ?
C12' C13' 1.39(3) . ?
C12' H12' 0.9300 . ?
C13' C14' 1.27(2) . ?
C13' H13' 0.9300 . ?
C14' C15' 1.47(3) . ?
C14' H14' 0.9300 . ?
C15' H15' 0.9300 . ?
C16 N1 1.465(5) . ?
C16 C23' 1.51(4) . ?
C16 C23 1.58(3) . ?
C16 S2' 1.757(17) . ?
C16 S2 1.827(4) . ?
C16 H16 0.947(18) . ?
C17 C18 1.350(9) . ?
C17 C22 1.353(9) . ?
C17 S2 1.780(8) . ?
C18 C19 1.376(9) . ?
C18 H18 0.9300 . ?
C19 C20 1.358(11) . ?
C19 H19 0.9300 . ?
C20 C21 1.337(11) . ?
C20 H20 0.9300 . ?
C21 C22 1.386(9) . ?
C21 H21 0.9300 . ?
C22 H22 0.9300 . ?
C17' C22' 1.378(18) . ?
C17' C18' 1.401(18) . ?
C17' S2' 1.777(18) . ?
C18' C19' 1.394(17) . ?
C18' H18' 0.9300 . ?
C19' C20' 1.376(18) . ?
C19' H19' 0.9300 . ?
C20' C21' 1.397(18) . ?
C20' H20' 0.9300 . ?
C21' C22' 1.396(18) . ?
C21' H21' 0.9300 . ?
C22' H22' 0.9300 . ?
N1 S1 1.647(3) . ?
N2 C23 1.37(3) . ?
N2 C26 1.477(14) . ?
N2 C24 1.513(15) . ?
O3 C23 1.17(4) . ?
C24 C25 1.447(14) . ?
C24 H24A 0.9700 . ?
C24 H24B 0.9700 . ?
C25 H25A 0.9600 . ?
C25 H25B 0.9600 . ?
C25 H25C 0.9600 . ?
C26 C27 1.463(14) . ?
C26 H26A 0.9700 . ?
C26 H26B 0.9700 . ?
C27 H27A 0.9600 . ?
C27 H27B 0.9600 . ?
C27 H27C 0.9600 . ?
N2' C23' 1.23(4) . ?
N2' C26' 1.452(15) . ?
N2' C24' 1.557(18) . ?
O3' C23' 1.26(5) . ?
C24' C25' 1.484(13) . ?
C24' H24C 0.9700 . ?
C24' H24D 0.9700 . ?
C25' H25D 0.9600 . ?
C25' H25E 0.9600 . ?
C25' H25F 0.9600 . ?
C26' C27' 1.463(13) . ?
C26' H26C 0.9700 . ?
C26' H26D 0.9700 . ?
C27' H27D 0.9600 . ?
C27' H27E 0.9600 . ?
C27' H27F 0.9600 . ?
O1 S1 1.426(3) . ?
O2 S1 1.421(3) . ?

loop_
_geom_hbond_atom_site_label_D
_geom_hbond_atom_site_label_H
_geom_hbond_atom_site_label_A
_geom_hbond_distance_DH
_geom_hbond_distance_HA
_geom_hbond_distance_DA
_geom_hbond_angle_DHA
_geom_hbond_site_symmetry_A
_geom_hbond_publ_flag
C4 H4 O2 0.93 2.45 3.342(5) 160.4 3_656 yes
C9 H9^a O2 0.93 2.38 2.963(5) 120.9 . yes
C25^c H25C^c O1 0.96 2.70 3.64(2) 166.6 . yes
C16 H16 O1 0.947(18) 2.19(3) 2.772(5) 119(2) . yes
C4 H4 O2 0.93 2.45 3.342(5) 160.4 3_656 yes
C9 H9^a O2 0.93 2.38 2.963(5) 120.9 . yes
C25^c H25C^c O1 0.96 2.70 3.64(2) 166.6 . yes
C16 H16 O1 0.947(18) 2.19(3) 2.772(5) 119(2) . yes

loop_
_geom_torsion_atom_site_label_1
_geom_torsion_atom_site_label_2
_geom_torsion_atom_site_label_3
_geom_torsion_atom_site_label_4
_geom_torsion
_geom_torsion_site_symmetry_1
_geom_torsion_site_symmetry_2
_geom_torsion_site_symmetry_3
_geom_torsion_site_symmetry_4
_geom_torsion_publ_flag
C7 C2 C3 C4 -0.2(7) . . . . ?
C1 C2 C3 C4 -179.3(5) . . . . ?
C2 C3 C4 C5 -0.2(7) . . . . ?
C3 C4 C5 C6 0.5(6) . . . . ?
C3 C4 C5 S1 179.8(3) . . . . ?
C4 C5 C6 C7 -0.5(6) . . . . ?
S1 C5 C6 C7 -179.8(4) . . . . ?
C3 C2 C7 C6 0.3(8) . . . . ?
C1 C2 C7 C6 179.3(5) . . . . ?
C5 C6 C7 C2 0.1(7) . . . . ?
N1 C8 C9 C10' 170.4(13) . . . . ?
N1 C8 C9 C10 -169.9(9) . . . . ?
C8 C9 C10 C11 -160.9(12) . . . . ?
C8 C9 C10 C15 19.7(17) . . . . ?
C15 C10 C11 C12 -2(2) . . . . ?
C9 C10 C11 C12 178.5(13) . . . . ?
C10 C11 C12 C13 2(2) . . . . ?
C11 C12 C13 C14 0(2) . . . . ?
C12 C13 C14 C15 -0.9(18) . . . . ?
C13 C14 C15 C10 0.7(18) . . . . ?
C11 C10 C15 C14 1(2) . . . . ?
C9 C10 C15 C14 -179.8(11) . . . . ?
C8 C9 C10' C15' 32(2) . . . . ?
C8 C9 C10' C11' -158.3(19) . . . . ?
C15' C10' C11' C12' -5(4) . . . . ?
C9 C10' C11' C12' -175(2) . . . . ?
C10' C11' C12' C13' 4(4) . . . . ?
C11' C12' C13' C14' -2(3) . . . . ?
C12' C13' C14' C15' 0(3) . . . . ?
C11' C10' C15' C14' 3(3) . . . . ?
C9 C10' C15' C14' 173.9(17) . . . . ?
C13' C14' C15' C10' -1(3) . . . . ?
C22 C17 C18 C19 0.0(3) . . . . ?
S2 C17 C18 C19 179.5(5) . . . . ?
C17 C18 C19 C20 0.1(3) . . . . ?
C18 C19 C20 C21 -0.4(6) . . . . ?
C19 C20 C21 C22 0.5(8) . . . . ?
C18 C17 C22 C21 0.1(6) . . . . ?
S2 C17 C22 C21 -179.4(5) . . . . ?
C20 C21 C22 C17 -0.3(8) . . . . ?
C18 C17 S2 C16 85.7(4) . . . . ?
C22 C17 S2 C16 -94.8(5) . . . . ?
N1 C16 S2 C17 -66.5(4) . . . . ?
C22' C17' C18' C19' 0.0(3) . . . . ?
S2' C17' C18' C19' -177(2) . . . . ?
C17' C18' C19' C20' 0.1(3) . . . . ?
C18' C19' C20' C21' -0.2(7) . . . . ?
C19' C20' C21' C22' 0.1(9) . . . . ?
C18' C17' C22' C21' 0.0(7) . . . . ?
S2' C17' C22' C21' 176(3) . . . . ?
C20' C21' C22' C17' 0.0(9) . . . . ?
N1 C16 S2' C17' -63.2(18) . . . . ?
C22' C17' S2' C16 -49(2) . . . . ?
C18' C17' S2' C16 127.4(16) . . . . ?
C9 C8 N1 C16 177.4(4) . . . . ?
C9 C8 N1 S1 -13.8(6) . . . . ?
C23' C16 N1 C8 65.1(15) . . . . ?
C23 C16 N1 C8 72.3(13) . . . . ?
S2' C16 N1 C8 -46.3(10) . . . . ?
S2 C16 N1 C8 -51.5(4) . . . . ?
C23' C16 N1 S1 -104.2(15) . . . . ?
C23 C16 N1 S1 -97.0(12) . . . . ?
S2' C16 N1 S1 144.4(10) . . . . ?
S2 C16 N1 S1 139.2(2) . . . . ?
C26 N2 C23 O3 -4(3) . . . . ?
C24 N2 C23 O3 -165(2) . . . . ?
C26 N2 C23 C16 -179.5(17) . . . . ?
C24 N2 C23 C16 20(3) . . . . ?
N1 C16 C23 O3 -38(3) . . . . ?
N1 C16 C23 N2 136.8(16) . . . . ?
C23 N2 C24 C25 -99(2) . . . . ?
C26 N2 C24 C25 101(2) . . . . ?
C23 N2 C26 C27 -80(2) . . . . ?
C24 N2 C26 C27 80.8(19) . . . . ?
C26' N2' C23' O3' 8(4) . . . . ?
C24' N2' C23' O3' -167(2) . . . . ?
C26' N2' C23' C16 -174(2) . . . . ?
C24' N2' C23' C16 11(4) . . . . ?
N1 C16 C23' N2' 143(2) . . . . ?
N1 C16 C23' O3' -39(3) . . . . ?
C23' N2' C24' C25' -99(3) . . . . ?
C26' N2' C24' C25' 86(3) . . . . ?
C23' N2' C26' C27' 90(3) . . . . ?
C24' N2' C26' C27' -94(2) . . . . ?
C8 N1 S1 O2 43.2(3) . . . . ?
C16 N1 S1 O2 -148.0(3) . . . . ?
C8 N1 S1 O1 172.2(3) . . . . ?
C16 N1 S1 O1 -18.9(3) . . . . ?
C8 N1 S1 C5 -72.6(3) . . . . ?
C16 N1 S1 C5 96.3(3) . . . . ?
C4 C5 S1 O2 -21.8(4) . . . . ?
C6 C5 S1 O2 157.5(3) . . . . ?
C4 C5 S1 O1 -152.9(3) . . . . ?
C6 C5 S1 O1 26.4(4) . . . . ?
C4 C5 S1 N1 93.5(3) . . . . ?
C6 C5 S1 N1 -87.1(3) . . . . ?
